data_1529688
loop_
_publ_author_name
'Brewer, G.'
'Grisham, C.'
'Drucker, S.'
'Girard, J.'
'Sinn, E.'

_publ_section_title
;
 The crystal and molecular structure of Co (N H3)5 P O4 (H2 O)3 a Na+ -K+
 ATPase probe
;
_journal_name_full 'Inorganica Chimica Acta'
_journal_page_first 105
_journal_page_last 111
_journal_volume 89
_journal_year 1984
_chemical_formula_sum 'Co H21 N5 O7 P'
_chemical_name_systematic '(Co (N H3)5) (P O4) (H2 O)3'
_space_group_IT_number 14
_symmetry_space_group_name_Hall '-P 2yn'
_symmetry_space_group_name_H-M 'P 1 21/n 1'
_cell_angle_alpha 90
_cell_angle_beta 112.71
_cell_angle_gamma 90
_cell_formula_units_Z 4
_cell_length_a 8.638
_cell_length_b 14.517
_cell_length_c 9.145
_cell_volume 1057.856
_citation_journal_id_ASTM ICHAA3
_cod_data_source_file Brewer_ICHAA3_1984_1027.cif
_cod_data_source_block H21Co1N5O7P1
_cod_original_sg_symbol_Hall '-P 2ybc (x-z,y,z)'
_cod_original_formula_sum 'H21 Co1 N5 O7 P1'
_cod_database_code 1529688

loop_
_symmetry_equiv_pos_as_xyz
x,y,z
-x+1/2,y+1/2,-z+1/2
-x,-y,-z
x-1/2,-y-1/2,z-1/2

loop_
_atom_site_label
_atom_site_type_symbol
_atom_site_fract_x
_atom_site_fract_y
_atom_site_fract_z
_atom_site_occupancy
_atom_site_U_iso_or_equiv
N2 N-3 0.3138 0.114 -0.1593 1 0.0
H7 H+1 -0.197 0.169 -0.223 1 0.0
O5 O-2 0.2319 0.4449 0.3863 1 0.0
H10 H+1 0.04 0.175 0.033 1 0.0
N3 N-3 -0.1524 0.1992 -0.2872 1 0.0
H3 H+1 -0.069 0.035 -0.392 1 0.0
N1 N-3 -0.0033 0.0322 -0.296 1 0.0
H17 H+1 0.171 0.48 -0.645 1 0.0
H13 H+1 0.152 0.147 -0.473 1 0.0
H9 H+1 -0.144 0.258 -0.251 1 0.0
H1 H+1 -0.059 0.017 -0.242 1 0.0
H4 H+1 0.371 0.156 -0.202 1 0.0
Co1 Co+3 0.07978 0.15597 -0.2244 1 0.0
H2 H+1 0.073 -0.005 -0.322 1 0.0
O6 O-2 0.964 0.2488 0.178 1 0.0
H6 H+1 0.356 0.108 -0.063 1 0.0
N4 N-3 0.083 0.1284 -0.0139 1 0.0
H21 H+1 -0.153 0.459 0.02 1 0.0
O3 O-2 -0.0535 0.3963 -0.2823 1 0.0
O1 O-2 0.1683 0.2768 -0.142 1 0.0
O2 O-2 0.1863 0.3669 -0.37 1 0.0
H18 H+1 0.931 0.289 0.106 1 0.0
H15 H+1 -0.02 0.171 -0.499 1 0.0
H11 H+1 0.164 0.105 0.026 1 0.0
H20 H+1 -0.093 0.41 -0.085 1 0.0
O7 O-2 0.3542 0.0962 0.4811 1 0.0
O4 O-2 0.2414 0.4442 -0.1078 1 0.0
H19 H+1 0.866 0.212 0.163 1 0.0
H16 H+1 0.199 0.422 -0.54 1 0.0
H5 H+1 0.318 0.065 -0.202 1 0.0
H8 H+1 -0.203 0.198 -0.389 1 0.0
P1 P+5 0.1342 0.37261 -0.2275 1 0.0
N5 N-3 0.069 0.182 -0.4394 1 0.0
H12 H+1 0.002 0.091 -0.027 1 0.0
H14 H+1 0.106 0.24 -0.441 1 0.0
